data_2220227
loop_
_publ_author_name
'Hu, Chen-Hui'
'Chen, Jing'
'Quan, Ji-Cai'
'Wang, Jin-Tang'

_publ_section_title
;
 Biphenyl-2,2'-diyl diacetate
;
_journal_coeditor_code HK2562
_journal_issue 12
_journal_name_full 'Acta Crystallographica Section E'
_journal_page_first o2248
_journal_paper_doi 10.1107/S1600536808035113
_journal_volume 64
_journal_year 2008
_chemical_formula_iupac 'C16 H14 O4'
_chemical_formula_moiety 'C16 H14 O4'
_chemical_formula_sum 'C16 H14 O4'
_chemical_formula_weight 270.27
_chemical_name_systematic
;
Biphenyl-2,2'-diyl diacetate
;
_space_group_IT_number 14
_symmetry_cell_setting monoclinic
_symmetry_space_group_name_Hall '-P 2yn'
_symmetry_space_group_name_H-M 'P 1 21/n 1'
_atom_sites_solution_hydrogens geom
_atom_sites_solution_primary direct
_atom_sites_solution_secondary difmap
_audit_creation_method SHELXL-97
_cell_angle_alpha 90.00
_cell_angle_beta 108.75(3)
_cell_angle_gamma 90.00
_cell_formula_units_Z 4
_cell_length_a 8.8380(18)
_cell_length_b 18.204(4)
_cell_length_c 8.9620(18)
_cell_measurement_reflns_used 25
_cell_measurement_temperature 294(2)
_cell_measurement_theta_max 14
_cell_measurement_theta_min 9
_cell_volume 1365.3(5)
_computing_cell_refinement 'CAD-4 Software (Enraf--Nonius, 1989)'
_computing_data_collection 'CAD-4 Software (Enraf--Nonius, 1989)'
_computing_data_reduction 'XCAD4 (Harms & Wocadlo, 1995)'
_computing_molecular_graphics 'SHELXTL (Sheldrick, 2008)'
_computing_publication_material 'SHELXTL (Sheldrick, 2008)'
_computing_structure_refinement 'SHELXL97 (Sheldrick, 2008)'
_computing_structure_solution 'SHELXS97 (Sheldrick, 2008)'
_diffrn_ambient_temperature 294(2)
_diffrn_measured_fraction_theta_full 0.997
_diffrn_measured_fraction_theta_max 0.997
_diffrn_measurement_device_type 'Enraf--Nonius CAD-4'
_diffrn_measurement_method \w/2\q
_diffrn_radiation_monochromator graphite
_diffrn_radiation_source 'fine-focus sealed tube'
_diffrn_radiation_type MoK\a
_diffrn_radiation_wavelength 0.71073
_diffrn_reflns_av_R_equivalents 0.0256
_diffrn_reflns_av_sigmaI/netI 0.0426
_diffrn_reflns_limit_h_max 10
_diffrn_reflns_limit_h_min 0
_diffrn_reflns_limit_k_max 21
_diffrn_reflns_limit_k_min 0
_diffrn_reflns_limit_l_max 10
_diffrn_reflns_limit_l_min -10
_diffrn_reflns_number 2643
_diffrn_reflns_theta_full 25.27
_diffrn_reflns_theta_max 25.27
_diffrn_reflns_theta_min 2.24
_diffrn_standards_decay_% 1
_diffrn_standards_interval_time 120
_diffrn_standards_number 3
_exptl_absorpt_coefficient_mu 0.095
_exptl_absorpt_correction_T_max 0.9906
_exptl_absorpt_correction_T_min 0.9722
_exptl_absorpt_correction_type psi-scan
_exptl_absorpt_process_details '(North <i>et al.</i>,  1968)'
_exptl_crystal_colour colorless
_exptl_crystal_density_diffrn 1.315
_exptl_crystal_density_method 'not measured'
_exptl_crystal_description block
_exptl_crystal_F_000 568
_exptl_crystal_size_max 0.30
_exptl_crystal_size_mid 0.20
_exptl_crystal_size_min 0.10
_refine_diff_density_max 0.229
_refine_diff_density_min -0.268
_refine_ls_extinction_coef 0.040(3)
_refine_ls_extinction_expression Fc^*^=kFc[1+0.001xFc^2^\l^3^/sin(2\q)]^-1/4^
_refine_ls_extinction_method 'SHELXL97 (Sheldrick, 2008)'
_refine_ls_goodness_of_fit_ref 1.001
_refine_ls_hydrogen_treatment constr
_refine_ls_matrix_type full
_refine_ls_number_parameters 184
_refine_ls_number_reflns 2478
_refine_ls_number_restraints 0
_refine_ls_restrained_S_all 1.001
_refine_ls_R_factor_all 0.0962
_refine_ls_R_factor_gt 0.0535
_refine_ls_shift/su_max 0.000
_refine_ls_shift/su_mean 0.000
_refine_ls_structure_factor_coef Fsqd
_refine_ls_weighting_details 'calc w=1/[\s^2^(Fo^2^)+(0.04P)^2^+2.02P] where P=(Fo^2^+2Fc^2^)/3'
_refine_ls_weighting_scheme calc
_refine_ls_wR_factor_gt 0.1085
_refine_ls_wR_factor_ref 0.1564
_reflns_number_gt 1645
_reflns_number_total 2478
_reflns_threshold_expression I>2\s(I)
_cod_data_source_file hk2562.cif
_cod_data_source_block I
_cod_original_sg_symbol_H-M 'P 21/n'
_cod_database_code 2220227

loop_
_symmetry_equiv_pos_as_xyz
'x, y, z'
'-x+1/2, y+1/2, -z+1/2'
'-x, -y, -z'
'x-1/2, -y-1/2, z-1/2'

loop_
_atom_site_type_symbol
_atom_site_label
_atom_site_fract_x
_atom_site_fract_y
_atom_site_fract_z
_atom_site_U_iso_or_equiv
_atom_site_adp_type
_atom_site_calc_flag
_atom_site_refinement_flags
_atom_site_occupancy
O O1 0.0543(3) 0.18629(18) 0.4765(3) 0.0742(8) Uani d . 1
O O2 0.0736(3) 0.22040(12) 0.7226(3) 0.0486(6) Uani d . 1
O O3 0.2528(3) 0.08431(13) 0.7691(2) 0.0468(6) Uani d . 1
O O4 0.1896(4) -0.03274(15) 0.7923(3) 0.0762(9) Uani d . 1
C C1 0.2647(5) 0.2666(2) 0.6182(5) 0.0750(13) Uani d . 1
H H1A 0.2874 0.2719 0.5209 0.113 Uiso calc R 1
H H1B 0.3539 0.2437 0.6952 0.113 Uiso calc R 1
H H1C 0.2463 0.3142 0.6553 0.113 Uiso calc R 1
C C2 0.1200(5) 0.2203(2) 0.5920(5) 0.0544(9) Uani d . 1
C C3 -0.0585(4) 0.17726(18) 0.7219(4) 0.0438(8) Uani d . 1
C C4 -0.2080(4) 0.1915(2) 0.6172(4) 0.0576(10) Uani d . 1
H H4A -0.2217 0.2269 0.5392 0.069 Uiso calc R 1
C C5 -0.3376(4) 0.1522(2) 0.6297(5) 0.0649(11) Uani d . 1
H H5A -0.4391 0.1613 0.5596 0.078 Uiso calc R 1
C C6 -0.3171(5) 0.1001(2) 0.7448(5) 0.0656(11) Uani d . 1
H H6A -0.4047 0.0738 0.7520 0.079 Uiso calc R 1
C C7 -0.1664(4) 0.0864(2) 0.8507(4) 0.0522(9) Uani d . 1
H H7A -0.1541 0.0511 0.9287 0.063 Uiso calc R 1
C C8 -0.0327(4) 0.12500(18) 0.8416(4) 0.0406(8) Uani d . 1
C C9 0.1255(4) 0.11569(17) 0.9635(4) 0.0395(7) Uani d . 1
C C10 0.1422(4) 0.12691(18) 1.1210(4) 0.0466(8) Uani d . 1
H H10A 0.0525 0.1371 1.1502 0.056 Uiso calc R 1
C C11 0.2908(4) 0.1231(2) 1.2353(4) 0.0546(9) Uani d . 1
H H11A 0.3003 0.1321 1.3401 0.065 Uiso calc R 1
C C12 0.4247(4) 0.1062(2) 1.1957(4) 0.0547(9) Uani d . 1
H H12A 0.5242 0.1039 1.2732 0.066 Uiso calc R 1
C C13 0.4108(4) 0.09252(19) 1.0405(4) 0.0512(9) Uani d . 1
H H13A 0.5005 0.0806 1.0126 0.061 Uiso calc R 1
C C14 0.2620(4) 0.09669(17) 0.9267(4) 0.0418(8) Uani d . 1
C C15 0.2136(4) 0.0154(2) 0.7134(4) 0.0475(8) Uani d . 1
C C16 0.2087(5) 0.0091(2) 0.5468(4) 0.0636(11) Uani d . 1
H H16A 0.1746 -0.0395 0.5088 0.095 Uiso calc R 1
H H16B 0.3134 0.0180 0.5400 0.095 Uiso calc R 1
H H16C 0.1351 0.0445 0.4839 0.095 Uiso calc R 1

loop_
_atom_site_aniso_label
_atom_site_aniso_U_11
_atom_site_aniso_U_22
_atom_site_aniso_U_33
_atom_site_aniso_U_12
_atom_site_aniso_U_13
_atom_site_aniso_U_23
O1 0.0705(19) 0.099(2) 0.0555(17) -0.0022(17) 0.0229(14) -0.0038(16)
O2 0.0470(13) 0.0506(14) 0.0484(13) -0.0043(11) 0.0156(11) 0.0034(11)
O3 0.0520(14) 0.0505(14) 0.0426(13) 0.0022(11) 0.0217(11) -0.0004(11)
O4 0.117(3) 0.0578(17) 0.0618(17) -0.0175(17) 0.0403(17) -0.0039(14)
C1 0.069(3) 0.081(3) 0.083(3) -0.009(2) 0.034(2) 0.013(2)
C2 0.056(2) 0.056(2) 0.050(2) 0.0067(18) 0.0175(18) 0.0116(18)
C3 0.0397(18) 0.0448(19) 0.0473(19) 0.0003(15) 0.0147(15) -0.0042(15)
C4 0.054(2) 0.063(2) 0.051(2) 0.0104(19) 0.0100(18) -0.0078(18)
C5 0.040(2) 0.085(3) 0.064(3) 0.009(2) 0.0099(18) -0.016(2)
C6 0.047(2) 0.085(3) 0.071(3) -0.012(2) 0.026(2) -0.025(2)
C7 0.048(2) 0.060(2) 0.054(2) -0.0084(17) 0.0233(17) -0.0084(17)
C8 0.0348(17) 0.0478(19) 0.0421(18) 0.0007(14) 0.0163(14) -0.0056(15)
C9 0.0432(18) 0.0389(18) 0.0394(17) -0.0009(14) 0.0172(14) 0.0023(14)
C10 0.0465(19) 0.053(2) 0.0437(19) 0.0001(16) 0.0189(16) -0.0018(15)
C11 0.064(2) 0.060(2) 0.0405(19) 0.0014(19) 0.0183(18) -0.0020(17)
C12 0.046(2) 0.063(2) 0.050(2) 0.0075(17) 0.0078(17) 0.0027(17)
C13 0.0414(19) 0.059(2) 0.055(2) 0.0038(16) 0.0175(16) 0.0047(17)
C14 0.0463(19) 0.0433(18) 0.0383(17) 0.0032(15) 0.0168(15) 0.0020(14)
C15 0.0423(19) 0.054(2) 0.048(2) 0.0024(16) 0.0171(16) -0.0055(17)
C16 0.072(3) 0.077(3) 0.047(2) 0.010(2) 0.0257(19) -0.0065(19)

loop_
_atom_type_symbol
_atom_type_description
_atom_type_scat_dispersion_real
_atom_type_scat_dispersion_imag
_atom_type_scat_source
C C 0.0033 0.0016 'International Tables Vol C Tables 4.2.6.8 and 6.1.1.4'
H H 0.0000 0.0000 'International Tables Vol C Tables 4.2.6.8 and 6.1.1.4'
O O 0.0106 0.0060 'International Tables Vol C Tables 4.2.6.8 and 6.1.1.4'

loop_
_geom_angle_atom_site_label_1
_geom_angle_atom_site_label_2
_geom_angle_atom_site_label_3
_geom_angle
C2 O2 C3 118.4(3)
C15 O3 C14 116.4(3)
C2 C1 H1A 109.5
C2 C1 H1B 109.5
H1A C1 H1B 109.5
C2 C1 H1C 109.5
H1A C1 H1C 109.5
H1B C1 H1C 109.5
O1 C2 O2 123.7(4)
O1 C2 C1 126.1(4)
O2 C2 C1 110.2(3)
C4 C3 C8 122.4(3)
C4 C3 O2 120.8(3)
C8 C3 O2 116.6(3)
C3 C4 C5 119.0(4)
C3 C4 H4A 120.5
C5 C4 H4A 120.5
C6 C5 C4 120.4(4)
C6 C5 H5A 119.8
C4 C5 H5A 119.8
C5 C6 C7 120.3(4)
C5 C6 H6A 119.8
C7 C6 H6A 119.8
C6 C7 C8 120.8(4)
C6 C7 H7A 119.6
C8 C7 H7A 119.6
C3 C8 C7 117.0(3)
C3 C8 C9 121.8(3)
C7 C8 C9 120.9(3)
C10 C9 C14 117.4(3)
C10 C9 C8 120.0(3)
C14 C9 C8 122.5(3)
C11 C10 C9 120.8(3)
C11 C10 H10A 119.6
C9 C10 H10A 119.6
C12 C11 C10 120.7(3)
C12 C11 H11A 119.7
C10 C11 H11A 119.7
C11 C12 C13 119.7(3)
C11 C12 H12A 120.1
C13 C12 H12A 120.1
C12 C13 C14 119.3(3)
C12 C13 H13A 120.4
C14 C13 H13A 120.4
C13 C14 C9 122.0(3)
C13 C14 O3 117.8(3)
C9 C14 O3 120.2(3)
O4 C15 O3 122.6(3)
O4 C15 C16 126.0(4)
O3 C15 C16 111.4(3)
C15 C16 H16A 109.5
C15 C16 H16B 109.5
H16A C16 H16B 109.5
C15 C16 H16C 109.5
H16A C16 H16C 109.5
H16B C16 H16C 109.5

loop_
_geom_bond_atom_site_label_1
_geom_bond_atom_site_label_2
_geom_bond_distance
O1 C2 1.185(4)
O2 C2 1.359(4)
O2 C3 1.406(4)
O3 C15 1.353(4)
O3 C14 1.406(4)
O4 C15 1.187(4)
C1 C2 1.487(5)
C1 H1A 0.9600
C1 H1B 0.9600
C1 H1C 0.9600
C3 C4 1.377(5)
C3 C8 1.396(4)
C4 C5 1.385(6)
C4 H4A 0.9300
C5 C6 1.370(6)
C5 H5A 0.9300
C6 C7 1.387(5)
C6 H6A 0.9300
C7 C8 1.400(4)
C7 H7A 0.9300
C8 C9 1.482(4)
C9 C10 1.386(4)
C9 C14 1.393(4)
C10 C11 1.383(5)
C10 H10A 0.9300
C11 C12 1.376(5)
C11 H11A 0.9300
C12 C13 1.379(5)
C12 H12A 0.9300
C13 C14 1.384(5)
C13 H13A 0.9300
C15 C16 1.484(5)
C16 H16A 0.9600
C16 H16B 0.9600
C16 H16C 0.9600

loop_
_geom_torsion_atom_site_label_1
_geom_torsion_atom_site_label_2
_geom_torsion_atom_site_label_3
_geom_torsion_atom_site_label_4
_geom_torsion
C3 O2 C2 O1 0.7(5)
C3 O2 C2 C1 -177.8(3)
C2 O2 C3 C4 -63.2(4)
C2 O2 C3 C8 122.9(3)
C8 C3 C4 C5 -0.5(5)
O2 C3 C4 C5 -174.1(3)
C3 C4 C5 C6 0.1(6)
C4 C5 C6 C7 0.4(6)
C5 C6 C7 C8 -0.4(6)
C4 C3 C8 C7 0.6(5)
O2 C3 C8 C7 174.3(3)
C4 C3 C8 C9 -173.5(3)
O2 C3 C8 C9 0.3(4)
C6 C7 C8 C3 -0.1(5)
C6 C7 C8 C9 174.0(3)
C3 C8 C9 C10 118.9(3)
C7 C8 C9 C10 -54.9(4)
C3 C8 C9 C14 -60.2(4)
C7 C8 C9 C14 126.0(3)
C14 C9 C10 C11 3.4(5)
C8 C9 C10 C11 -175.8(3)
C9 C10 C11 C12 -1.8(5)
C10 C11 C12 C13 -0.2(6)
C11 C12 C13 C14 0.5(5)
C12 C13 C14 C9 1.2(5)
C12 C13 C14 O3 178.4(3)
C10 C9 C14 C13 -3.1(5)
C8 C9 C14 C13 176.0(3)
C10 C9 C14 O3 179.8(3)
C8 C9 C14 O3 -1.1(5)
C15 O3 C14 C13 96.1(4)
C15 O3 C14 C9 -86.7(4)
C14 O3 C15 O4 -0.8(5)
C14 O3 C15 C16 -179.6(3)

loop_
_cod_related_entry_id
_cod_related_entry_database
_cod_related_entry_code
1 ChemSpider 24741054
